data_2205367
loop_
_publ_author_name
'Adriana Garcia-Sanchez'
'Itzia I. Padilla-Mart\'inez'
'Francisco J. Mart\'inez-Mart\'inez'
'Herbert H\"opfl'
'Efr\'en V. Garc\'ia-B\'aez'

_publ_section_title
;
 1,1,2,2-Tetrachloro-1,2-diphenylethane
;
_journal_issue 3
_journal_name_full 'Acta Crystallographica Section E'
_journal_page_first o678
_journal_page_last o680
_journal_paper_doi 10.1107/S1600536805004472
_journal_volume 61
_journal_year 2005
_chemical_formula_iupac 'C14 H10 Cl4'
_chemical_formula_moiety 'C14 H10 Cl4'
_chemical_formula_sum 'C14 H10 Cl4'
_chemical_formula_weight 320.02
_chemical_name_systematic
;
1,1,2,2-Tetrachloro-1,2-diphenylethane
;
_space_group_IT_number 14
_symmetry_cell_setting monoclinic
_symmetry_space_group_name_Hall '-P 2ybc'
_symmetry_space_group_name_H-M 'P 1 21/c 1'
_atom_sites_solution_hydrogens geom
_atom_sites_solution_primary direct
_atom_sites_solution_secondary difmap
_audit_creation_method SHELXL-97
_cell_angle_alpha 90
_cell_angle_beta 114.315(2)
_cell_angle_gamma 90
_cell_formula_units_Z 2
_cell_length_a 8.5925(10)
_cell_length_b 10.6129(13)
_cell_length_c 7.7558(9)
_cell_measurement_reflns_used 600
_cell_measurement_temperature 100(2)
_cell_measurement_theta_max 25
_cell_measurement_theta_min 20
_cell_volume 644.52(13)
_computing_cell_refinement SMART
_computing_data_collection 'SMART (Bruker, 2000)'
_computing_data_reduction 'SAINT (Bruker, 2000)'
_computing_molecular_graphics 'SHELXTL (Bruker, 2000)'
_computing_publication_material 'SHELXL97 and WinGX2003 (Farrugia, 1999)'
_computing_structure_refinement 'SHELXL97 (Sheldrick, 1997)'
_computing_structure_solution 'SHELXS97 (Sheldrick, 1997)'
_diffrn_ambient_temperature 100(2)
_diffrn_measured_fraction_theta_full 0.986
_diffrn_measured_fraction_theta_max 0.986
_diffrn_measurement_device 'Bruker SMART area-detector'
_diffrn_measurement_method '\f and \w'
_diffrn_radiation_monochromator graphite
_diffrn_radiation_type MoK\a
_diffrn_radiation_wavelength 0.71073
_diffrn_reflns_av_R_equivalents 0.0211
_diffrn_reflns_av_sigmaI/netI 0.0149
_diffrn_reflns_limit_h_max 10
_diffrn_reflns_limit_h_min -10
_diffrn_reflns_limit_k_max 13
_diffrn_reflns_limit_k_min -13
_diffrn_reflns_limit_l_max 10
_diffrn_reflns_limit_l_min -10
_diffrn_reflns_number 6982
_diffrn_reflns_theta_full 27.55
_diffrn_reflns_theta_max 27.55
_diffrn_reflns_theta_min 2.60
_diffrn_standards_decay_% 5
_diffrn_standards_number 0
_exptl_absorpt_coefficient_mu 0.893
_exptl_absorpt_correction_type none
_exptl_absorpt_process_details none
_exptl_crystal_colour colorless
_exptl_crystal_density_diffrn 1.649
_exptl_crystal_density_method 'not measured'
_exptl_crystal_description block
_exptl_crystal_F_000 324
_exptl_crystal_size_max 0.52
_exptl_crystal_size_mid 0.49
_exptl_crystal_size_min 0.42
_refine_diff_density_max 0.406
_refine_diff_density_min -0.228
_refine_ls_extinction_method none
_refine_ls_goodness_of_fit_ref 1.118
_refine_ls_hydrogen_treatment constr
_refine_ls_matrix_type full
_refine_ls_number_parameters 82
_refine_ls_number_reflns 1461
_refine_ls_number_restraints 0
_refine_ls_restrained_S_all 1.118
_refine_ls_R_factor_all 0.0258
_refine_ls_R_factor_gt 0.0256
_refine_ls_shift/su_max 0.001
_refine_ls_shift/su_mean 0.000
_refine_ls_structure_factor_coef Fsqd
_refine_ls_weighting_details 'calc w=1/[\s^2^(Fo^2^)+(0.0354P)^2^+0.3344P] where P=(Fo^2^+2Fc^2^)/3'
_refine_ls_weighting_scheme calc
_refine_ls_wR_factor_gt 0.0664
_refine_ls_wR_factor_ref 0.0666
_reflns_number_gt 1451
_reflns_number_total 1461
_reflns_threshold_expression I>2\s(I)
_cod_data_source_file su6170.cif
_cod_data_source_block I
_cod_original_sg_symbol_H-M 'P 21/c'
_cod_database_code 2205367
_cod_database_fobs_code 2205367

loop_
_symmetry_equiv_pos_as_xyz
x,y,z
-x,1/2+y,1/2-z
-x,-y,-z
x,1/2-y,1/2+z

loop_
_atom_site_aniso_label
_atom_site_aniso_U_11
_atom_site_aniso_U_22
_atom_site_aniso_U_33
_atom_site_aniso_U_12
_atom_site_aniso_U_13
_atom_site_aniso_U_23
Cl1 0.0167(2) 0.0189(2) 0.0124(2) 0.00150(10) 0.00660(10) -0.00040(10)
Cl2 0.0154(2) 0.0118(2) 0.0200(2) -0.00180(10) 0.00660(10) 0.00000(10)
C1 0.0147(6) 0.0119(6) 0.0117(6) -0.0010(5) 0.0053(5) -0.0012(4)
C2 0.0133(6) 0.0141(6) 0.0139(6) 0.0016(5) 0.0049(5) 0.0028(5)
C3 0.0173(6) 0.0153(6) 0.0168(6) 0.0017(5) 0.0064(5) 0.0006(5)
C4 0.0201(7) 0.0191(7) 0.0203(7) 0.0058(5) 0.0105(5) 0.0031(5)
C5 0.0151(6) 0.0239(7) 0.0202(7) 0.0049(5) 0.0083(5) 0.0086(5)
C6 0.0139(7) 0.0221(7) 0.0149(6) -0.0012(5) 0.0031(5) 0.0039(5)
C7 0.0167(7) 0.0161(6) 0.0139(6) 0.0005(5) 0.0051(5) 0.0005(4)

loop_
_atom_site_label
_atom_site_fract_x
_atom_site_fract_y
_atom_site_fract_z
_atom_site_U_iso_or_equiv
_atom_site_thermal_displace_type
_atom_site_occupancy
_atom_site_type_symbol
Cl1 0.46504(4) 0.00002(3) 0.20693(4) 0.01580(10) Uani 1.000 Cl
Cl2 0.57707(4) 0.19318(3) 0.48969(4) 0.01600(10) Uani 1.000 Cl
C1 0.45328(16) 0.05183(12) 0.42181(17) 0.0128(3) Uani 1.000 C
C2 0.26869(16) 0.07810(12) 0.38812(18) 0.0140(3) Uani 1.000 C
C3 0.22964(18) 0.17374(13) 0.48755(19) 0.0167(3) Uani 1.000 C
C4 0.06136(18) 0.19511(13) 0.4596(2) 0.0191(4) Uani 1.000 C
C5 -0.06910(17) 0.12216(14) 0.3324(2) 0.0194(4) Uani 1.000 C
C6 -0.03112(17) 0.02648(14) 0.2344(2) 0.0179(4) Uani 1.000 C
C7 0.13693(18) 0.00440(12) 0.2613(2) 0.0160(4) Uani 1.000 C
H3 0.31844 0.22437 0.57459 0.0201 Uiso 1.000 H
H4 0.03568 0.26006 0.52813 0.0229 Uiso 1.000 H
H5 -0.18417 0.13766 0.31249 0.0233 Uiso 1.000 H
H6 -0.12033 -0.02432 0.14832 0.0215 Uiso 1.000 H
H7 0.16197 -0.06108 0.19317 0.0192 Uiso 1.000 H

loop_
_atom_type_symbol
_atom_type_description
_atom_type_scat_dispersion_real
_atom_type_scat_dispersion_imag
_atom_type_scat_source
C C 0.0033 0.0016 'International Tables Vol C Tables 4.2.6.8 and 6.1.1.4'
H H 0.0000 0.0000 'International Tables Vol C Tables 4.2.6.8 and 6.1.1.4'
Cl Cl 0.1484 0.1585 'International Tables Vol C Tables 4.2.6.8 and 6.1.1.4'

loop_
_geom_angle_atom_site_label_1
_geom_angle_atom_site_label_2
_geom_angle_atom_site_label_3
_geom_angle_site_symmetry_1
_geom_angle_site_symmetry_3
_geom_angle
_geom_angle_publ_flag
Cl1 C1 Cl2 . . 106.02(7) yes
Cl1 C1 C2 . . 110.43(9) yes
Cl1 C1 C1 . 3_656 107.00(9) yes
Cl2 C1 C2 . . 110.37(9) yes
Cl2 C1 C1 . 3_656 107.69(9) yes
C1 C1 C2 3_656 . 114.89(11) no
C1 C2 C3 . . 120.54(12) no
C1 C2 C7 . . 120.27(12) no
C3 C2 C7 . . 119.16(14) no
C2 C3 C4 . . 120.24(13) no
C3 C4 C5 . . 120.32(13) no
C4 C5 C6 . . 119.74(15) no
C5 C6 C7 . . 120.37(14) no
C2 C7 C6 . . 120.16(13) no
C2 C3 H3 . . 119.88 no
C4 C3 H3 . . 119.88 no
C3 C4 H4 . . 119.83 no
C5 C4 H4 . . 119.84 no
C4 C5 H5 . . 120.12 no
C6 C5 H5 . . 120.14 no
C5 C6 H6 . . 119.82 no
C7 C6 H6 . . 119.81 no
C2 C7 H7 . . 119.92 no
C6 C7 H7 . . 119.92 no

loop_
_geom_bond_atom_site_label_1
_geom_bond_atom_site_label_2
_geom_bond_site_symmetry_2
_geom_bond_distance
_geom_bond_publ_flag
Cl1 C1 . 1.7969(13) yes
Cl2 C1 . 1.7882(14) yes
C1 C2 . 1.523(2) yes
C1 C1 3_656 1.5887(18) yes
C2 C3 . 1.397(2) no
C2 C7 . 1.394(2) no
C3 C4 . 1.390(2) no
C4 C5 . 1.385(2) no
C5 C6 . 1.385(2) no
C6 C7 . 1.391(2) no
C3 H3 . 0.95 no
C4 H4 . 0.95 no
C5 H5 . 0.95 no
C6 H6 . 0.95 no
C7 H7 . 0.95 no

loop_
_geom_contact_atom_site_label_1
_geom_contact_atom_site_label_2
_geom_contact_distance
_geom_contact_site_symmetry_2
_geom_contact_publ_flag
Cl1 Cl1 3.5003(6) 3_655 no
Cl1 Cl2 3.2516(6) 3_656 no
Cl1 Cl2 3.5506(6) 2_645 no
Cl1 C3 3.2831(15) 3_656 no
Cl2 C7 3.2027(15) 3_656 no
Cl2 Cl1 3.5506(6) 2_655 no
Cl2 Cl1 3.2516(6) 3_656 no
Cl1 H5 3.1396 1_655 no
Cl1 H7 2.6428 . no
Cl1 H3 3.0672 3_656 no
Cl1 H6 3.1161 3_555 no
Cl2 H3 2.5859 . no
Cl2 H5 2.9609 1_655 no
Cl2 H7 2.9157 3_656 no
Cl2 H5 3.0773 4_655 no
C3 Cl1 3.2831(15) 3_656 no
C4 C6 3.426(2) 3_556 no
C5 C5 3.514(2) 3_556 no
C5 C6 3.484(2) 3_556 no
C6 C4 3.426(2) 3_556 no
C6 C5 3.484(2) 3_556 no
C6 C7 3.583(2) 3_555 no
C7 C6 3.583(2) 3_555 no
C7 Cl2 3.2027(15) 3_656 no
C6 H4 2.9626 4_554 no
C6 H7 3.0538 3_555 no
C7 H4 2.9967 4_554 no
H3 Cl2 2.5859 . no
H3 Cl1 3.0672 3_656 no
H4 C6 2.9626 4_555 no
H4 C7 2.9967 4_555 no
H5 Cl1 3.1396 1_455 no
H5 Cl2 2.9609 1_455 no
H5 Cl2 3.0773 4_454 no
H6 Cl1 3.1161 3_555 no
H7 Cl1 2.6428 . no
H7 Cl2 2.9157 3_656 no
H7 C6 3.0538 3_555 no

loop_
_geom_hbond_atom_site_label_D
_geom_hbond_atom_site_label_H
_geom_hbond_atom_site_label_A
_geom_hbond_distance_DH
_geom_hbond_distance_HA
_geom_hbond_distance_DA
_geom_hbond_angle_DHA
_geom_hbond_publ_flag
C3 H3 Cl2 0.95 2.59 2.9856(17) 106 no
C7 H7 Cl1 0.95 2.64 3.0178(17) 104 no

loop_
_geom_torsion_atom_site_label_1
_geom_torsion_atom_site_label_2
_geom_torsion_atom_site_label_3
_geom_torsion_atom_site_label_4
_geom_torsion_site_symmetry_1
_geom_torsion_site_symmetry_3
_geom_torsion_site_symmetry_4
_geom_torsion
_geom_torsion_publ_flag
Cl1 C1 C2 C3 . . . -146.78(11) no
Cl1 C1 C2 C7 . . . 35.06(15) no
Cl2 C1 C2 C3 . . . -29.87(15) no
Cl2 C1 C2 C7 . . . 151.96(11) no
C1 C1 C2 C3 3_656 . . 92.10(15) no
C1 C1 C2 C7 3_656 . . -86.07(15) no
Cl1 C1 C1 Cl1 . 3_656 3_656 -180.00(8) no
Cl1 C1 C1 Cl2 . 3_656 3_656 -66.40(10) no
Cl1 C1 C1 C2 . 3_656 3_656 57.02(12) no
Cl2 C1 C1 Cl1 . 3_656 3_656 66.40(10) no
Cl2 C1 C1 Cl2 . 3_656 3_656 179.98(10) no
Cl2 C1 C1 C2 . 3_656 3_656 -56.59(12) no
C2 C1 C1 Cl1 . 3_656 3_656 -57.02(12) no
C2 C1 C1 Cl2 . 3_656 3_656 56.59(12) no
C2 C1 C1 C2 . 3_656 3_656 180.00(11) no
C1 C2 C3 C4 . . . -178.38(12) no
C7 C2 C3 C4 . . . -0.2(2) no
C1 C2 C7 C6 . . . 178.34(12) no
C3 C2 C7 C6 . . . 0.1(2) no
C2 C3 C4 C5 . . . -0.3(2) no
C3 C4 C5 C6 . . . 0.8(2) no
C4 C5 C6 C7 . . . -0.8(2) no
C5 C6 C7 C2 . . . 0.4(2) no
